data_7106817
loop_
_publ_author_name
'Ryo Sekiya'
'Reiko Kuroda'

_publ_section_title
;
 Controlling stereoselectivity of solid-state photoreactions by co-crystal
 formation
;
_journal_name_full Chem.Commun.
_journal_page_first 10097
_journal_paper_doi 10.1039/c1cc13484a
_journal_volume 47
_journal_year 2011
_chemical_formula_moiety 'C14 H16 O S'
_chemical_formula_sum 'C14 H16 O S'
_chemical_formula_weight 232.33
_chemical_name_common
;trans-6,9b-dimethyl-2,3,4a,9b-tetrahydro-1H-dibenzothiophene-
4-one
;
_chemical_name_systematic
;
trans-6,9b-dimethyl-2,3,4a,9b-tetrahydro-1H-dibenzothiophene-4-one
;
_space_group_IT_number 14
_symmetry_cell_setting monoclinic
_symmetry_space_group_name_Hall '-P 2yn'
_symmetry_space_group_name_H-M 'P 1 21/n 1'
_atom_sites_solution_hydrogens geom
_atom_sites_solution_primary direct
_atom_sites_solution_secondary difmap
_audit_creation_date 2010-11-17T19:00:56-00:00
_audit_creation_method 'WinGX routine CIF_UPDATE'
_cell_angle_alpha 90
_cell_angle_beta 96.0200(10)
_cell_angle_gamma 90
_cell_formula_units_Z 4
_cell_length_a 6.9911(2)
_cell_length_b 17.8652(4)
_cell_length_c 9.4401(2)
_cell_measurement_reflns_used 9590
_cell_measurement_temperature 153(2)
_cell_measurement_theta_max 29.93
_cell_measurement_theta_min 2.28
_cell_volume 1172.54(5)
_computing_cell_refinement RAPID-AUTO
_computing_data_collection RAPID-AUTO
_computing_data_reduction RAPID-AUTO
_computing_structure_refinement 'SHELXL-97 (Sheldrick, 1997)'
_computing_structure_solution 'SHELXS-97 (Sheldrick, 1997)'
_diffrn_ambient_temperature 153(2)
_diffrn_measured_fraction_theta_full 0.997
_diffrn_measured_fraction_theta_max 0.997
_diffrn_measurement_device_type 'RIGAKU RAXIS RAPID'
_diffrn_measurement_method '\w scans'
_diffrn_radiation_monochromator graphite
_diffrn_radiation_probe x-ray
_diffrn_radiation_source 'sealed tube'
_diffrn_radiation_type MoK\a
_diffrn_radiation_wavelength 0.71073
_diffrn_reflns_av_R_equivalents 0.0331
_diffrn_reflns_av_unetI/netI 0.0411
_diffrn_reflns_limit_h_max 9
_diffrn_reflns_limit_h_min 0
_diffrn_reflns_limit_k_max 25
_diffrn_reflns_limit_k_min 0
_diffrn_reflns_limit_l_max 13
_diffrn_reflns_limit_l_min -13
_diffrn_reflns_number 13602
_diffrn_reflns_theta_full 29.93
_diffrn_reflns_theta_max 29.93
_diffrn_reflns_theta_min 2.28
_exptl_absorpt_coefficient_mu 0.251
_exptl_absorpt_correction_T_max 0.9876
_exptl_absorpt_correction_T_min 0.9399
_exptl_absorpt_correction_type empirical
_exptl_absorpt_process_details 'ABSCOR (Higashi, 1995)'
_exptl_crystal_colour colorless
_exptl_crystal_density_diffrn 1.316
_exptl_crystal_density_method 'not measured'
_exptl_crystal_description block
_exptl_crystal_F_000 496
_exptl_crystal_size_max 0.25
_exptl_crystal_size_mid 0.25
_exptl_crystal_size_min 0.05
_refine_diff_density_max 0.491
_refine_diff_density_min -0.282
_refine_diff_density_rms 0.067
_refine_ls_extinction_method none
_refine_ls_goodness_of_fit_ref 1.003
_refine_ls_hydrogen_treatment constr
_refine_ls_matrix_type full
_refine_ls_number_parameters 146
_refine_ls_number_reflns 3385
_refine_ls_number_restraints 0
_refine_ls_restrained_S_all 1.003
_refine_ls_R_factor_all 0.0609
_refine_ls_R_factor_gt 0.038
_refine_ls_shift/su_max 0.000
_refine_ls_shift/su_mean 0.000
_refine_ls_structure_factor_coef Fsqd
_refine_ls_weighting_details 'calc w=1/[\s^2^(Fo^2^)+(0.0597P)^2^+0.0000P] where P=(Fo^2^+2Fc^2^)/3'
_refine_ls_weighting_scheme calc
_refine_ls_wR_factor_gt 0.0923
_refine_ls_wR_factor_ref 0.0998
_reflns_number_gt 2475
_reflns_number_total 3385
_reflns_threshold_expression >2sigma(I)
_cod_data_source_file c1cc13484a.txt
_cod_data_source_block compound_1t
_cod_depositor_comments
;
The following automatic conversions were performed:

'_diffrn_radiation_probe' value 'X-ray' changed to 'x-ray' according
to the built-in table from CIF Core dictionary named 'cif_core.dic'
version 2.4.1 from 2010-06-29.

Automatic conversion script
Id: cif_fix_values 1715 2011-07-08 13:25:40Z adriana 
;
_cod_original_sg_symbol_H-M P21/n
_cod_database_code 7106817

loop_
_symmetry_equiv_pos_as_xyz
'x, y, z'
'-x+1/2, y+1/2, -z+1/2'
'-x, -y, -z'
'x-1/2, -y-1/2, z-1/2'

loop_
_atom_site_label
_atom_site_type_symbol
_atom_site_fract_x
_atom_site_fract_y
_atom_site_fract_z
_atom_site_U_iso_or_equiv
_atom_site_adp_type
_atom_site_occupancy
_atom_site_symmetry_multiplicity
_atom_site_calc_flag
_atom_site_refinement_flags
_atom_site_disorder_assembly
_atom_site_disorder_group
C1 C 0.54092(17) 0.01941(7) 0.75559(13) 0.0201(3) Uani 1 1 d . . .
C2 C 0.58192(19) -0.04489(7) 0.83681(13) 0.0222(3) Uani 1 1 d . . .
C3 C 0.4325(2) -0.09621(8) 0.84262(14) 0.0268(3) Uani 1 1 d . . .
H3 H 0.4559 -0.141 0.8958 0.032 Uiso 1 1 calc R . .
C4 C 0.2508(2) -0.08360(8) 0.77291(16) 0.0285(3) Uani 1 1 d . . .
H4 H 0.1529 -0.1202 0.777 0.034 Uiso 1 1 calc R . .
C5 C 0.21079(19) -0.01757(8) 0.69685(14) 0.0245(3) Uani 1 1 d . . .
H5 H 0.0855 -0.0085 0.6508 0.029 Uiso 1 1 calc R . .
C6 C 0.35560(18) 0.03459(7) 0.68912(13) 0.0196(2) Uani 1 1 d . . .
C7 C 0.7774(2) -0.05766(8) 0.91493(15) 0.0286(3) Uani 1 1 d . . .
H7A H 0.7862 -0.0318 1.007 0.043 Uiso 1 1 calc R . .
H7B H 0.8759 -0.038 0.8583 0.043 Uiso 1 1 calc R . .
H7C H 0.7978 -0.1114 0.9306 0.043 Uiso 1 1 calc R . .
C8 C 0.33901(18) 0.11237(7) 0.62520(13) 0.0193(2) Uani 1 1 d . . .
C9 C 0.1979(2) 0.12331(8) 0.49135(14) 0.0261(3) Uani 1 1 d . . .
H9A H 0.2288 0.0876 0.4168 0.031 Uiso 1 1 calc R . .
H9B H 0.0654 0.1128 0.514 0.031 Uiso 1 1 calc R . .
C10 C 0.2092(2) 0.20333(9) 0.43546(16) 0.0320(3) Uani 1 1 d . . .
H10A H 0.1489 0.2374 0.5005 0.038 Uiso 1 1 calc R . .
H10B H 0.1335 0.2064 0.3409 0.038 Uiso 1 1 calc R . .
C11 C 0.4154(2) 0.23083(9) 0.42134(15) 0.0300(3) Uani 1 1 d . . .
H11A H 0.4527 0.2136 0.3284 0.036 Uiso 1 1 calc R . .
H11B H 0.4142 0.2862 0.4197 0.036 Uiso 1 1 calc R . .
C12 C 0.5684(2) 0.20558(8) 0.53673(14) 0.0250(3) Uani 1 1 d . . .
C13 C 0.54338(18) 0.12581(7) 0.58193(13) 0.0195(2) Uani 1 1 d . . .
H13 H 0.5574 0.0936 0.497 0.023 Uiso 1 1 calc R . .
C14 C 0.2921(2) 0.16638(8) 0.74400(14) 0.0263(3) Uani 1 1 d . . .
H14A H 0.2805 0.2174 0.7061 0.039 Uiso 1 1 calc R . .
H14B H 0.3955 0.1645 0.8225 0.039 Uiso 1 1 calc R . .
H14C H 0.1705 0.1515 0.7789 0.039 Uiso 1 1 calc R . .
O1 O 0.70316(17) 0.24441(6) 0.58309(12) 0.0392(3) Uani 1 1 d . . .
S1 S 0.71035(5) 0.09030(2) 0.72702(4) 0.02467(10) Uani 1 1 d . . .

loop_
_atom_site_aniso_label
_atom_site_aniso_U_11
_atom_site_aniso_U_22
_atom_site_aniso_U_33
_atom_site_aniso_U_23
_atom_site_aniso_U_13
_atom_site_aniso_U_12
C1 0.0213(6) 0.0174(6) 0.0222(6) -0.0010(5) 0.0055(5) -0.0023(5)
C2 0.0266(6) 0.0189(6) 0.0220(6) -0.0009(5) 0.0062(5) 0.0019(5)
C3 0.0352(7) 0.0184(6) 0.0283(6) 0.0022(5) 0.0104(5) -0.0003(6)
C4 0.0289(7) 0.0224(7) 0.0355(7) -0.0021(6) 0.0100(6) -0.0074(6)
C5 0.0218(6) 0.0236(7) 0.0287(6) -0.0022(5) 0.0059(5) -0.0031(5)
C6 0.0213(6) 0.0175(6) 0.0209(5) -0.0027(5) 0.0066(4) -0.0006(5)
C7 0.0289(7) 0.0274(7) 0.0295(7) 0.0051(6) 0.0033(5) 0.0054(6)
C8 0.0193(6) 0.0174(6) 0.0216(5) -0.0015(5) 0.0047(4) -0.0003(5)
C9 0.0249(7) 0.0275(7) 0.0253(6) 0.0004(5) 0.0006(5) 0.0006(5)
C10 0.0325(7) 0.0304(8) 0.0325(7) 0.0062(6) 0.0001(6) 0.0054(6)
C11 0.0380(8) 0.0232(7) 0.0291(7) 0.0062(6) 0.0047(6) 0.0003(6)
C12 0.0322(7) 0.0200(7) 0.0240(6) 0.0003(5) 0.0084(5) -0.0031(5)
C13 0.0199(6) 0.0181(6) 0.0208(5) 0.0008(5) 0.0035(4) -0.0008(5)
C14 0.0328(7) 0.0211(7) 0.0260(6) -0.0034(5) 0.0086(5) 0.0024(6)
O1 0.0468(7) 0.0287(6) 0.0409(6) 0.0053(5) -0.0018(5) -0.0154(5)
S1 0.02031(16) 0.02262(18) 0.03058(17) 0.00415(14) 0.00029(12) -0.00398(13)

loop_
_atom_type_symbol
_atom_type_description
_atom_type_scat_dispersion_real
_atom_type_scat_dispersion_imag
_atom_type_scat_source
C C 0.0033 0.0016 'International Tables Vol C Tables 4.2.6.8 and 6.1.1.4'
H H 0 0 'International Tables Vol C Tables 4.2.6.8 and 6.1.1.4'
O O 0.0106 0.006 'International Tables Vol C Tables 4.2.6.8 and 6.1.1.4'
S S 0.1246 0.1234 'International Tables Vol C Tables 4.2.6.8 and 6.1.1.4'

loop_
_geom_angle_atom_site_label_1
_geom_angle_atom_site_label_2
_geom_angle_atom_site_label_3
_geom_angle
_geom_angle_site_symmetry_1
_geom_angle_site_symmetry_3
_geom_angle_publ_flag
C2 C1 C6 122.09(12) . . ?
C2 C1 S1 124.74(10) . . ?
C6 C1 S1 113.16(9) . . ?
C1 C2 C3 116.83(12) . . ?
C1 C2 C7 121.30(12) . . ?
C3 C2 C7 121.86(12) . . ?
C4 C3 C2 121.81(13) . . ?
C4 C3 H3 119.1 . . ?
C2 C3 H3 119.1 . . ?
C3 C4 C5 120.41(13) . . ?
C3 C4 H4 119.8 . . ?
C5 C4 H4 119.8 . . ?
C6 C5 C4 119.27(13) . . ?
C6 C5 H5 120.4 . . ?
C4 C5 H5 120.4 . . ?
C5 C6 C1 119.46(12) . . ?
C5 C6 C8 127.81(12) . . ?
C1 C6 C8 112.55(11) . . ?
C2 C7 H7A 109.5 . . ?
C2 C7 H7B 109.5 . . ?
H7A C7 H7B 109.5 . . ?
C2 C7 H7C 109.5 . . ?
H7A C7 H7C 109.5 . . ?
H7B C7 H7C 109.5 . . ?
C6 C8 C9 117.49(11) . . ?
C6 C8 C14 107.33(10) . . ?
C9 C8 C14 110.66(11) . . ?
C6 C8 C13 102.33(10) . . ?
C9 C8 C13 107.18(10) . . ?
C14 C8 C13 111.61(11) . . ?
C10 C9 C8 110.61(11) . . ?
C10 C9 H9A 109.5 . . ?
C8 C9 H9A 109.5 . . ?
C10 C9 H9B 109.5 . . ?
C8 C9 H9B 109.5 . . ?
H9A C9 H9B 108.1 . . ?
C9 C10 C11 114.23(12) . . ?
C9 C10 H10A 108.7 . . ?
C11 C10 H10A 108.7 . . ?
C9 C10 H10B 108.7 . . ?
C11 C10 H10B 108.7 . . ?
H10A C10 H10B 107.6 . . ?
C12 C11 C10 116.06(11) . . ?
C12 C11 H11A 108.3 . . ?
C10 C11 H11A 108.3 . . ?
C12 C11 H11B 108.3 . . ?
C10 C11 H11B 108.3 . . ?
H11A C11 H11B 107.4 . . ?
O1 C12 C13 123.27(13) . . ?
O1 C12 C11 123.53(13) . . ?
C13 C12 C11 113.11(11) . . ?
C12 C13 C8 111.15(11) . . ?
C12 C13 S1 117.39(9) . . ?
C8 C13 S1 106.56(8) . . ?
C12 C13 H13 107.1 . . ?
C8 C13 H13 107.1 . . ?
S1 C13 H13 107.1 . . ?
C8 C14 H14A 109.5 . . ?
C8 C14 H14B 109.5 . . ?
H14A C14 H14B 109.5 . . ?
C8 C14 H14C 109.5 . . ?
H14A C14 H14C 109.5 . . ?
H14B C14 H14C 109.5 . . ?
C1 S1 C13 88.71(6) . . ?

loop_
_geom_bond_atom_site_label_1
_geom_bond_atom_site_label_2
_geom_bond_distance
_geom_bond_site_symmetry_2
_geom_bond_publ_flag
C1 C2 1.3942(18) . ?
C1 C6 1.4055(17) . ?
C1 S1 1.7738(13) . ?
C2 C3 1.3955(19) . ?
C2 C7 1.5007(19) . ?
C3 C4 1.386(2) . ?
C3 H3 0.95 . ?
C4 C5 1.394(2) . ?
C4 H4 0.95 . ?
C5 C6 1.3836(18) . ?
C5 H5 0.95 . ?
C6 C8 1.5145(18) . ?
C7 H7A 0.98 . ?
C7 H7B 0.98 . ?
C7 H7C 0.98 . ?
C8 C9 1.5316(17) . ?
C8 C14 1.5406(18) . ?
C8 C13 1.5454(17) . ?
C9 C10 1.529(2) . ?
C9 H9A 0.99 . ?
C9 H9B 0.99 . ?
C10 C11 1.542(2) . ?
C10 H10A 0.99 . ?
C10 H10B 0.99 . ?
C11 C12 1.5132(19) . ?
C11 H11A 0.99 . ?
C11 H11B 0.99 . ?
C12 O1 1.2140(17) . ?
C12 C13 1.5030(18) . ?
C13 S1 1.8182(13) . ?
C13 H13 1 . ?
C14 H14A 0.98 . ?
C14 H14B 0.98 . ?
C14 H14C 0.98 . ?
